data_4332966
loop_
_publ_author_name
'Prakash, M. Jaya'
'Radhakrishnan, T. P.'

_publ_section_title
;
 SHG Active Crystals of a Remote Functionalized Achiral NLO-phore
 Assembled through Zinc(II) Complexation
;
_journal_issue 24
_journal_name_full 'Inorganic Chemistry'
_journal_page_first 9758
_journal_page_last 9764
_journal_paper_doi 10.1021/ic061145v
_journal_volume 45
_journal_year 2006
_chemical_formula_sum 'C30 H32 N6 O8 Zn'
_chemical_formula_weight 669.99
_chemical_name_systematic 'N-(4-picolyl)-4-nitroaniline - Zinc(II) propionate'
_space_group_IT_number 20
_symmetry_cell_setting orthorhombic
_symmetry_space_group_name_Hall 'C 2c 2'
_symmetry_space_group_name_H-M 'C 2 2 21'
_atom_sites_solution_hydrogens geom
_atom_sites_solution_primary direct
_atom_sites_solution_secondary difmap
_audit_creation_method SHELXL-97
_cell_angle_alpha 90.00
_cell_angle_beta 90.00
_cell_angle_gamma 90.00
_cell_formula_units_Z 4
_cell_length_a 13.6852(9)
_cell_length_b 16.1279(11)
_cell_length_c 13.7491(9)
_cell_measurement_temperature 298(2)
_cell_volume 3034.6(3)
_computing_cell_refinement 'Bruker SMART'
_computing_data_collection 'Bruker SMART'
_computing_data_reduction 'Bruker SHELXTL'
_computing_molecular_graphics 'Bruker SHELXTL'
_computing_publication_material 'Bruker SHELXTL'
_computing_structure_refinement 'SHELXL-97 (Sheldrick, 1997)'
_computing_structure_solution 'SHELXS-97 (Sheldrick, 1990)'
_diffrn_ambient_temperature 298(2)
_diffrn_measured_fraction_theta_full 0.981
_diffrn_measured_fraction_theta_max 0.981
_diffrn_measurement_device_type 'CCD area detector'
_diffrn_measurement_method 'phi and omega scans'
_diffrn_radiation_monochromator graphite
_diffrn_radiation_source 'fine-focus sealed tube'
_diffrn_radiation_type MoK\a
_diffrn_radiation_wavelength 0.71073
_diffrn_reflns_av_R_equivalents 0.0394
_diffrn_reflns_av_sigmaI/netI 0.0332
_diffrn_reflns_limit_h_max 18
_diffrn_reflns_limit_h_min -17
_diffrn_reflns_limit_k_max 21
_diffrn_reflns_limit_k_min -21
_diffrn_reflns_limit_l_max 17
_diffrn_reflns_limit_l_min -17
_diffrn_reflns_number 17667
_diffrn_reflns_theta_full 28.25
_diffrn_reflns_theta_max 28.25
_diffrn_reflns_theta_min 1.95
_exptl_absorpt_coefficient_mu 0.870
_exptl_absorpt_correction_T_max 0.9028
_exptl_absorpt_correction_T_min 0.7208
_exptl_absorpt_correction_type multi-scan
_exptl_absorpt_process_details 'SADABS-Bruker Nonius area detector scaling and absorption correction - V2.10'
_exptl_crystal_colour 'Light yellow'
_exptl_crystal_density_diffrn 1.466
_exptl_crystal_density_method 'not measured'
_exptl_crystal_description Cube
_exptl_crystal_F_000 1392
_exptl_crystal_size_max 0.26
_exptl_crystal_size_mid 0.22
_exptl_crystal_size_min 0.12
_refine_diff_density_max 0.585
_refine_diff_density_min -0.200
_refine_diff_density_rms 0.057
_refine_ls_abs_structure_details 'Flack H D (1983), Acta Cryst. A39, 876-881'
_refine_ls_abs_structure_Flack 0.011(13)
_refine_ls_extinction_method none
_refine_ls_goodness_of_fit_ref 1.085
_refine_ls_hydrogen_treatment constr
_refine_ls_matrix_type full
_refine_ls_number_parameters 205
_refine_ls_number_reflns 3641
_refine_ls_number_restraints 0
_refine_ls_restrained_S_all 1.085
_refine_ls_R_factor_all 0.0492
_refine_ls_R_factor_gt 0.0407
_refine_ls_shift/su_max 0.001
_refine_ls_shift/su_mean 0.000
_refine_ls_structure_factor_coef Fsqd
_refine_ls_weighting_details 'calc w=1/[\s^2^(Fo^2^)+(0.0515P)^2^+0.1968P] where P=(Fo^2^+2Fc^2^)/3'
_refine_ls_weighting_scheme calc
_refine_ls_wR_factor_gt 0.0915
_refine_ls_wR_factor_ref 0.0951
_reflns_number_gt 3178
_reflns_number_total 3641
_reflns_threshold_expression >2sigma(I)
_cod_data_source_file ic061145vsup1.cif
_cod_data_source_block ZPP
_cod_depositor_comments
;
The following automatic conversions were performed:

'_symmetry_cell_setting' value 'Orthorhombic' changed to
'orthorhombic' according to
/home/saulius/struct/CIF-dictionaries/cif_core.dic dictionary named
'cif_core.dic' version 2.4.2 from
2011-04-26.

'_exptl_absorpt_correction_type' value 'Multi-scan'
changed to 'multi-scan' according to
/home/saulius/struct/CIF-dictionaries/cif_core.dic dictionary named
'cif_core.dic' version 2.4.2 from 2011-04-26.

Automatic conversion script
Id: cif_fix_values 1891 2012-01-12 08:04:46Z andrius 
;
_cod_original_sg_symbol_H-M C2221
_cod_database_code 4332966

loop_
_symmetry_equiv_pos_as_xyz
'x, y, z'
'-x, -y, z+1/2'
'-x, y, -z+1/2'
'x, -y, -z'
'x+1/2, y+1/2, z'
'-x+1/2, -y+1/2, z+1/2'
'-x+1/2, y+1/2, -z+1/2'
'x+1/2, -y+1/2, -z'

loop_
_atom_site_label
_atom_site_type_symbol
_atom_site_fract_x
_atom_site_fract_y
_atom_site_fract_z
_atom_site_U_iso_or_equiv
_atom_site_adp_type
_atom_site_occupancy
_atom_site_symmetry_multiplicity
_atom_site_calc_flag
_atom_site_refinement_flags
Zn1 Zn 0.94871(3) 1.0000 1.0000 0.04291(12) Uani 1 2 d S
O6 O 1.04118(13) 1.08435(10) 0.95305(14) 0.0500(4) Uani 1 1 d .
C12 C 0.87793(18) 0.9940(2) 0.79593(19) 0.0514(6) Uani 1 1 d .
H12 H 0.9060 1.0465 0.7937 0.062 Uiso 1 1 calc R
C10 C 0.80107(17) 0.88363(16) 0.71232(19) 0.0418(5) Uani 1 1 d .
N1 N 0.87431(15) 0.95461(13) 0.88208(16) 0.0435(5) Uani 1 1 d .
C19 C 0.9374(2) 0.73891(17) 0.6239(2) 0.0493(6) Uani 1 1 d .
H19 H 0.9454 0.7961 0.6261 0.059 Uiso 1 1 calc R
C14 C 0.8429(2) 0.70614(17) 0.62164(19) 0.0463(6) Uani 1 1 d .
C20 C 1.0057(2) 1.14957(16) 0.91553(19) 0.0452(6) Uani 1 1 d .
N2 N 0.76187(17) 0.75484(15) 0.61956(19) 0.0554(6) Uani 1 1 d .
H2 H 0.7057 0.7309 0.6194 0.067 Uiso 1 1 calc R
O7 O 0.91782(14) 1.16329(13) 0.90988(16) 0.0612(5) Uani 1 1 d .
C13 C 0.7644(2) 0.84552(17) 0.6176(2) 0.0520(6) Uani 1 1 d .
H13A H 0.6991 0.8661 0.6044 0.062 Uiso 1 1 calc R
H13B H 0.8065 0.8634 0.5648 0.062 Uiso 1 1 calc R
C11 C 0.8424(2) 0.96073(16) 0.7114(2) 0.0498(6) Uani 1 1 d .
H11 H 0.8464 0.9905 0.6536 0.060 Uiso 1 1 calc R
C9 C 0.7956(2) 0.84351(17) 0.8000(2) 0.0518(7) Uani 1 1 d .
H9 H 0.7670 0.7913 0.8038 0.062 Uiso 1 1 calc R
C18 C 1.0179(2) 0.68982(19) 0.6230(2) 0.0564(7) Uani 1 1 d .
H18 H 1.0801 0.7130 0.6235 0.068 Uiso 1 1 calc R
C21 C 1.0792(2) 1.21003(19) 0.8735(2) 0.0593(7) Uani 1 1 d .
H21A H 1.0957 1.1926 0.8080 0.071 Uiso 1 1 calc R
H21B H 1.1384 1.2078 0.9122 0.071 Uiso 1 1 calc R
C17 C 1.0056(2) 0.60398(19) 0.6213(2) 0.0596(7) Uani 1 1 d .
C16 C 0.9151(3) 0.56965(19) 0.6209(3) 0.0667(8) Uani 1 1 d .
H16 H 0.9077 0.5123 0.6210 0.080 Uiso 1 1 calc R
C15 C 0.8328(2) 0.62123(18) 0.6205(2) 0.0585(7) Uani 1 1 d .
H15 H 0.7707 0.5979 0.6193 0.070 Uiso 1 1 calc R
C8 C 0.8323(2) 0.88071(17) 0.8825(2) 0.0520(6) Uani 1 1 d .
H8 H 0.8274 0.8525 0.9413 0.062 Uiso 1 1 calc R
O4 O 1.0804(3) 0.47700(19) 0.6250(3) 0.1289(14) Uani 1 1 d .
O5 O 1.1721(2) 0.5842(2) 0.6157(3) 0.1108(11) Uani 1 1 d .
C22 C 1.0429(4) 1.3000(2) 0.8701(3) 0.0785(10) Uani 1 1 d .
H22A H 1.0415 1.3224 0.9348 0.118 Uiso 1 1 calc R
H22B H 0.9783 1.3015 0.8429 0.118 Uiso 1 1 calc R
H22C H 1.0862 1.3325 0.8305 0.118 Uiso 1 1 calc R
N3 N 1.0922(3) 0.5520(2) 0.6210(2) 0.0824(9) Uani 1 1 d .

loop_
_atom_site_aniso_label
_atom_site_aniso_U_11
_atom_site_aniso_U_22
_atom_site_aniso_U_33
_atom_site_aniso_U_23
_atom_site_aniso_U_13
_atom_site_aniso_U_12
Zn1 0.04156(19) 0.03874(19) 0.0484(2) -0.0024(2) 0.000 0.000
O6 0.0453(10) 0.0399(9) 0.0647(11) 0.0038(8) 0.0029(9) -0.0042(8)
C12 0.0570(14) 0.0391(13) 0.0580(13) 0.0039(14) -0.0024(11) -0.0098(15)
C10 0.0343(12) 0.0423(13) 0.0489(13) -0.0031(10) 0.0014(10) 0.0061(10)
N1 0.0428(11) 0.0405(11) 0.0473(12) -0.0034(9) -0.0008(10) -0.0008(9)
C19 0.0443(15) 0.0452(14) 0.0583(15) -0.0080(12) -0.0011(13) -0.0018(13)
C14 0.0470(13) 0.0473(14) 0.0447(13) -0.0073(11) -0.0013(12) -0.0007(11)
C20 0.0492(14) 0.0431(14) 0.0435(13) -0.0020(11) -0.0010(11) 0.0001(11)
N2 0.0414(12) 0.0487(13) 0.0761(16) -0.0149(12) -0.0062(12) -0.0004(9)
O7 0.0484(11) 0.0565(12) 0.0785(14) 0.0032(10) -0.0043(10) 0.0041(9)
C13 0.0477(14) 0.0519(15) 0.0564(15) -0.0070(13) -0.0089(13) 0.0067(12)
C11 0.0583(16) 0.0440(14) 0.0472(14) 0.0062(11) -0.0017(13) -0.0023(12)
C9 0.0550(16) 0.0426(14) 0.0578(16) -0.0002(12) 0.0012(13) -0.0090(12)
C18 0.0463(15) 0.0602(17) 0.0627(17) -0.0054(15) -0.0023(13) 0.0027(13)
C21 0.0598(18) 0.0560(17) 0.0620(17) 0.0100(15) 0.0022(14) -0.0093(14)
C17 0.0635(18) 0.0575(17) 0.0579(16) 0.0020(14) -0.0005(14) 0.0167(15)
C16 0.080(2) 0.0423(15) 0.078(2) 0.0002(15) 0.0016(18) 0.0043(15)
C15 0.0603(17) 0.0463(15) 0.0688(18) -0.0007(14) 0.0000(15) -0.0078(13)
C8 0.0603(16) 0.0477(15) 0.0481(15) 0.0061(12) 0.0015(13) -0.0079(13)
O4 0.133(3) 0.075(2) 0.179(3) 0.004(2) 0.001(3) 0.057(2)
O5 0.0677(18) 0.130(3) 0.135(3) 0.002(2) 0.0022(19) 0.0389(18)
C22 0.103(3) 0.0531(17) 0.079(2) 0.0136(17) 0.007(3) -0.004(2)
N3 0.079(2) 0.083(2) 0.086(2) 0.0005(18) 0.0040(18) 0.0337(18)

loop_
_atom_type_symbol
_atom_type_description
_atom_type_scat_dispersion_real
_atom_type_scat_dispersion_imag
_atom_type_scat_source
C C 0.0033 0.0016 'International Tables Vol C Tables 4.2.6.8 and 6.1.1.4'
H H 0.0000 0.0000 'International Tables Vol C Tables 4.2.6.8 and 6.1.1.4'
N N 0.0061 0.0033 'International Tables Vol C Tables 4.2.6.8 and 6.1.1.4'
O O 0.0106 0.0060 'International Tables Vol C Tables 4.2.6.8 and 6.1.1.4'
Zn Zn 0.2839 1.4301 'International Tables Vol C Tables 4.2.6.8 and 6.1.1.4'

loop_
_geom_angle_atom_site_label_1
_geom_angle_atom_site_label_2
_geom_angle_atom_site_label_3
_geom_angle
_geom_angle_site_symmetry_1
_geom_angle_site_symmetry_3
O6 Zn1 O6 99.91(11) . 4_577
O6 Zn1 N1 109.40(8) . 4_577
O6 Zn1 N1 107.88(8) 4_577 4_577
O6 Zn1 N1 107.88(8) . .
O6 Zn1 N1 109.40(8) 4_577 .
N1 Zn1 N1 120.43(12) 4_577 .
C20 O6 Zn1 117.46(17) . .
N1 C12 C11 123.3(3) . .
C11 C10 C9 117.4(2) . .
C11 C10 C13 119.7(2) . .
C9 C10 C13 122.9(2) . .
C8 N1 C12 116.5(2) . .
C8 N1 Zn1 122.25(19) . .
C12 N1 Zn1 120.64(17) . .
C18 C19 C14 122.0(3) . .
N2 C14 C15 119.6(3) . .
N2 C14 C19 122.5(2) . .
C15 C14 C19 118.0(3) . .
O7 C20 O6 123.4(3) . .
O7 C20 C21 120.7(3) . .
O6 C20 C21 115.8(2) . .
C14 N2 C13 124.0(2) . .
N2 C13 C10 113.2(2) . .
C10 C11 C12 119.7(3) . .
C10 C9 C8 119.9(2) . .
C19 C18 C17 118.8(3) . .
C20 C21 C22 113.9(3) . .
C16 C17 C18 121.0(3) . .
C16 C17 N3 120.6(3) . .
C18 C17 N3 118.3(3) . .
C17 C16 C15 119.4(3) . .
C14 C15 C16 120.7(3) . .
N1 C8 C9 123.1(3) . .
O5 N3 O4 123.1(4) . .
O5 N3 C17 119.3(3) . .
O4 N3 C17 117.6(4) . .

loop_
_geom_bond_atom_site_label_1
_geom_bond_atom_site_label_2
_geom_bond_distance
_geom_bond_site_symmetry_2
Zn1 O6 1.9670(17) .
Zn1 O6 1.9670(17) 4_577
Zn1 N1 2.050(2) 4_577
Zn1 N1 2.050(2) .
O6 C20 1.268(3) .
C12 N1 1.345(3) .
C12 C11 1.369(4) .
C10 C11 1.366(4) .
C10 C9 1.370(4) .
C10 C13 1.525(4) .
N1 C8 1.323(3) .
C19 C18 1.356(4) .
C19 C14 1.398(4) .
C14 N2 1.359(4) .
C14 C15 1.376(4) .
C20 O7 1.226(3) .
C20 C21 1.515(4) .
N2 C13 1.463(3) .
C9 C8 1.379(4) .
C18 C17 1.395(4) .
C21 C22 1.535(5) .
C17 C16 1.357(5) .
C17 N3 1.452(4) .
C16 C15 1.399(4) .
O4 N3 1.222(5) .
O5 N3 1.213(5) .
